data_7706190
loop_
_publ_author_name
'Verhoeven, Dide G. A.'
'Albrecht, Martin'

_publ_section_title
;
 Modular O- <i>vs.</i> N-coordination of pyridylidene amide ligands to
 iron determines activity in alcohol oxidation catalysis.
;
_journal_issue 48
_journal_name_full 'Dalton transactions (Cambridge, England : 2003)'
_journal_page_first 17674
_journal_page_last 17682
_journal_paper_doi 10.1039/d0dt02818e
_journal_volume 49
_journal_year 2020
_chemical_formula_moiety 'C24 H22 Cl4 Fe2 N6 O2'
_chemical_formula_sum 'C24 H22 Cl4 Fe2 N6 O2'
_chemical_formula_weight 679.97
_space_group_crystal_system triclinic
_space_group_IT_number 2
_space_group_name_Hall '-P 1'
_space_group_name_H-M_alt 'P -1'
_atom_sites_solution_hydrogens geom
_atom_sites_solution_primary dual
_audit_creation_date 2019-03-14
_audit_creation_method
;
Olex2 1.2
(compiled 2018.05.29 svn.r3508 for OlexSys, GUI svn.r5506)
;
_audit_update_record
;
2020-05-06 deposited with the CCDC.	2020-11-02 downloaded from the CCDC.
;
_cell_angle_alpha 82.941(3)
_cell_angle_beta 84.961(3)
_cell_angle_gamma 77.506(3)
_cell_formula_units_Z 1
_cell_length_a 7.4259(3)
_cell_length_b 8.5641(3)
_cell_length_c 10.8957(4)
_cell_measurement_reflns_used 7837
_cell_measurement_temperature 173.00(10)
_cell_measurement_theta_max 27.7330
_cell_measurement_theta_min 1.8730
_cell_volume 670.04(4)
_computing_cell_refinement 'CrysAlisPro 1.171.40.39a (Rigaku OD, 2019)'
_computing_data_collection 'CrysAlisPro 1.171.40.39a (Rigaku OD, 2019)'
_computing_data_reduction 'CrysAlisPro 1.171.40.39a (Rigaku OD, 2019)'
_computing_molecular_graphics 'Olex2 (Dolomanov et al., 2009)'
_computing_publication_material 'Olex2 (Dolomanov et al., 2009)'
_computing_structure_refinement 'ShelXL (Sheldrick, 2015)'
_computing_structure_solution 'ShelXT (Sheldrick, 2015)'
_diffrn_ambient_environment N~2~
_diffrn_ambient_temperature 173.00(10)
_diffrn_detector 'CCD plate'
_diffrn_detector_area_resol_mean 16.0965
_diffrn_detector_type Eos
_diffrn_measured_fraction_theta_full 1.000
_diffrn_measured_fraction_theta_max 0.928
_diffrn_measurement_details
;
List of Runs (angles in degrees, time in seconds):

  # Type    Start    End  Width  t~exp~   \w     \q     \k     \f   Frames
#--------------------------------------------------------------------------
  1  \w    -16.00 112.00   1.00    4.00    --   27.42  77.00-150.00  128
  2  \w    -10.00 103.00   1.00    4.00    --   27.42  57.00   0.00  113
  3  \w     35.00 122.00   1.00    4.00    --   27.42 178.00   0.00   87
  4  \w    -10.00 103.00   1.00    4.00    --   27.42  57.00-180.00  113
  5  \w    -16.00 112.00   1.00    4.00    --   27.42  77.00  90.00  128
  6  \w     35.00 122.00   1.00    4.00    --   27.42 178.00  90.00   87
  7  \w    -54.00  83.00   1.00    4.00    --   27.42 -38.00 120.00  137
  8  \w    -16.00 112.00   1.00    4.00    --   27.42  77.00-120.00  128
  9  \w    -49.00  65.00   1.00    4.00    --   27.42 -57.00-120.00  114
 10  \w     35.00 122.00   1.00    4.00    --   27.42 178.00-150.00   87
 11  \w   -119.00 -64.00   1.00    4.00    --  -23.50 178.00 -90.00   55
 12  \w    -16.00 112.00   1.00    4.00    --   27.42  77.00   0.00  128
 13  \w     35.00 122.00   1.00    4.00    --   27.42 178.00 150.00   87
;
_diffrn_measurement_device 'four-circle diffractometer'
_diffrn_measurement_device_type 'SuperNova, Single source at offset/far, Eos'
_diffrn_measurement_method '\w scans'
_diffrn_orient_matrix_type 'CrysAlisPro convention (1999,Acta A55,543-557)'
_diffrn_orient_matrix_UB_11 -0.0143997000
_diffrn_orient_matrix_UB_12 -0.0436381000
_diffrn_orient_matrix_UB_13 0.0584175000
_diffrn_orient_matrix_UB_21 -0.0328792000
_diffrn_orient_matrix_UB_22 0.0733140000
_diffrn_orient_matrix_UB_23 0.0265090000
_diffrn_orient_matrix_UB_31 -0.0912218000
_diffrn_orient_matrix_UB_32 -0.0004723000
_diffrn_orient_matrix_UB_33 -0.0143105000
_diffrn_radiation_monochromator mirror
_diffrn_radiation_probe x-ray
_diffrn_radiation_type MoK\a
_diffrn_radiation_wavelength 0.71073
_diffrn_reflns_av_R_equivalents 0.0354
_diffrn_reflns_av_unetI/netI 0.0271
_diffrn_reflns_Laue_measured_fraction_full 1.000
_diffrn_reflns_Laue_measured_fraction_max 0.928
_diffrn_reflns_limit_h_max 9
_diffrn_reflns_limit_h_min -9
_diffrn_reflns_limit_k_max 11
_diffrn_reflns_limit_k_min -11
_diffrn_reflns_limit_l_max 14
_diffrn_reflns_limit_l_min -14
_diffrn_reflns_number 14261
_diffrn_reflns_point_group_measured_fraction_full 1.000
_diffrn_reflns_point_group_measured_fraction_max 0.928
_diffrn_reflns_theta_full 25.242
_diffrn_reflns_theta_max 28.119
_diffrn_reflns_theta_min 1.887
_diffrn_source 'micro-focus sealed X-ray tube'
_diffrn_source_type 'SuperNova (Mo) X-ray Source'
_exptl_absorpt_coefficient_mu 1.517
_exptl_absorpt_correction_T_max 1.000
_exptl_absorpt_correction_T_min 0.232
_exptl_absorpt_correction_type gaussian
_exptl_absorpt_process_details
;
CrysAlisPro 1.171.40.39a (Rigaku Oxford Diffraction, 2019)
Numerical absorption correction based on gaussian integration over
			a multifaceted crystal model
Empirical absorption correction using spherical harmonics,
 implemented in SCALE3 ABSPACK scaling algorithm.
;
_exptl_crystal_colour red
_exptl_crystal_colour_primary red
_exptl_crystal_density_diffrn 1.685
_exptl_crystal_description plate
_exptl_crystal_F_000 344
_exptl_crystal_size_max 0.358
_exptl_crystal_size_mid 0.221
_exptl_crystal_size_min 0.046
_refine_diff_density_max 0.434
_refine_diff_density_min -0.303
_refine_diff_density_rms 0.062
_refine_ls_extinction_method none
_refine_ls_goodness_of_fit_ref 1.039
_refine_ls_hydrogen_treatment constr
_refine_ls_matrix_type full
_refine_ls_number_parameters 173
_refine_ls_number_reflns 3046
_refine_ls_number_restraints 0
_refine_ls_restrained_S_all 1.039
_refine_ls_R_factor_all 0.0330
_refine_ls_R_factor_gt 0.0269
_refine_ls_shift/su_max 0.000
_refine_ls_shift/su_mean 0.000
_refine_ls_structure_factor_coef Fsqd
_refine_ls_weighting_details 'w=1/[\s^2^(Fo^2^)+(0.0247P)^2^+0.5110P] where P=(Fo^2^+2Fc^2^)/3'
_refine_ls_weighting_scheme calc
_refine_ls_wR_factor_gt 0.0627
_refine_ls_wR_factor_ref 0.0666
_reflns_Friedel_coverage 0.000
_reflns_number_gt 2691
_reflns_number_total 3046
_reflns_threshold_expression 'I > 2\s(I)'
_cod_data_source_file d0dt02818e2.cif
_cod_data_source_block 19ma043_dv67
_cod_database_code 7706190
_shelx_shelxl_version_number 2018/1
_chemical_oxdiff_formula 'C12 H11 Cl2 Fe I N3 O'
_chemical_oxdiff_usercomment DV67
_shelx_space_group_comment
;
The symmetry employed for this shelxl refinement is uniquely defined
by the following loop, which should always be used as a source of
symmetry information in preference to the above space-group names.
They are only intended as comments.
;
_reflns_odcompleteness_completeness 100.00
_reflns_odcompleteness_iscentric 1
_reflns_odcompleteness_theta 26.32
_olex2_refinement_description
;
1. Fixed Uiso
 At 1.2 times of:
  All C(H) groups
 At 1.5 times of:
  All C(H,H,H) groups
2.a Aromatic/amide H refined with riding coordinates:
 C1(H1), C2(H2), C3(H3), C4(H4), C8(H8), C9(H9), C10(H10), C11(H11)
2.b Idealised Me refined as rotating group:
 C12(H12A,H12B,H12C)
;
_olex2_submission_special_instructions 'No special instructions were received'

loop_
_space_group_symop_operation_xyz
'x, y, z'
'-x, -y, -z'

loop_
_atom_site_label
_atom_site_type_symbol
_atom_site_fract_x
_atom_site_fract_y
_atom_site_fract_z
_atom_site_U_iso_or_equiv
_atom_site_adp_type
_atom_site_occupancy
_atom_site_site_symmetry_order
_atom_site_calc_flag
_atom_site_refinement_flags_posn
_atom_site_refinement_flags_adp
_atom_site_refinement_flags_occupancy
_atom_site_disorder_assembly
_atom_site_disorder_group
Fe1 Fe 0.36967(4) 0.44938(3) 0.65100(2) 0.01962(9) Uani 1 1 d . . . . .
Cl1 Cl 0.09942(7) 0.63450(6) 0.67946(4) 0.02710(12) Uani 1 1 d . . . . .
Cl2 Cl 0.47126(6) 0.32149(6) 0.47146(4) 0.02251(11) Uani 1 1 d . . . . .
O1 O 0.2895(2) 0.1671(2) 0.98213(14) 0.0450(5) Uani 1 1 d . . . . .
N1 N 0.5592(2) 0.40586(19) 0.79136(14) 0.0209(3) Uani 1 1 d . . . . .
N2 N 0.2810(2) 0.25554(19) 0.77078(14) 0.0210(3) Uani 1 1 d . . . . .
N3 N -0.1428(2) 0.03968(19) 0.69157(15) 0.0234(3) Uani 1 1 d . . . . .
C1 C 0.7065(3) 0.4715(2) 0.79603(18) 0.0245(4) Uani 1 1 d . . . . .
H1 H 0.741463 0.535873 0.726857 0.029 Uiso 1 1 calc R . . . .
C2 C 0.8086(3) 0.4473(3) 0.89934(19) 0.0273(4) Uani 1 1 d . . . . .
H2 H 0.910664 0.494036 0.899237 0.033 Uiso 1 1 calc R . . . .
C3 C 0.7568(3) 0.3527(3) 1.00282(19) 0.0277(4) Uani 1 1 d . . . . .
H3 H 0.822334 0.335828 1.073838 0.033 Uiso 1 1 calc R . . . .
C4 C 0.6061(3) 0.2838(2) 0.99892(18) 0.0266(4) Uani 1 1 d . . . . .
H4 H 0.568789 0.219525 1.067356 0.032 Uiso 1 1 calc R . . . .
C5 C 0.5110(3) 0.3115(2) 0.89196(17) 0.0215(4) Uani 1 1 d . . . . .
C6 C 0.3467(3) 0.2358(2) 0.88561(18) 0.0248(4) Uani 1 1 d . . . . .
C7 C 0.1431(3) 0.1795(2) 0.74874(17) 0.0212(4) Uani 1 1 d . . . . .
C8 C 0.0777(3) 0.0588(2) 0.83031(19) 0.0274(4) Uani 1 1 d . . . . .
H8 H 0.130509 0.023956 0.905782 0.033 Uiso 1 1 calc R . . . .
C9 C -0.0615(3) -0.0067(2) 0.79951(18) 0.0280(4) Uani 1 1 d . . . . .
H9 H -0.101633 -0.085754 0.854695 0.034 Uiso 1 1 calc R . . . .
C10 C -0.0820(3) 0.1519(2) 0.60936(19) 0.0252(4) Uani 1 1 d . . . . .
H10 H -0.136460 0.182497 0.534068 0.030 Uiso 1 1 calc R . . . .
C11 C 0.0579(3) 0.2207(2) 0.63516(18) 0.0241(4) Uani 1 1 d . . . . .
H11 H 0.097974 0.296439 0.576572 0.029 Uiso 1 1 calc R . . . .
C12 C -0.2941(3) -0.0341(3) 0.6626(2) 0.0316(5) Uani 1 1 d . . . . .
H12A H -0.369632 0.038043 0.603938 0.047 Uiso 1 1 calc GR . . . .
H12B H -0.367987 -0.055153 0.737136 0.047 Uiso 1 1 calc GR . . . .
H12C H -0.242907 -0.133246 0.627964 0.047 Uiso 1 1 calc GR . . . .

loop_
_atom_site_aniso_label
_atom_site_aniso_U_11
_atom_site_aniso_U_22
_atom_site_aniso_U_33
_atom_site_aniso_U_23
_atom_site_aniso_U_13
_atom_site_aniso_U_12
Fe1 0.02024(15) 0.02160(15) 0.01645(14) 0.00129(10) 0.00024(10) -0.00550(11)
Cl1 0.0233(2) 0.0279(3) 0.0264(2) 0.00324(19) 0.00318(18) -0.00252(19)
Cl2 0.0267(2) 0.0232(2) 0.0195(2) -0.00171(17) 0.00144(17) -0.01082(19)
O1 0.0584(11) 0.0661(12) 0.0207(8) 0.0117(8) -0.0049(7) -0.0436(10)
N1 0.0220(8) 0.0221(8) 0.0178(7) 0.0006(6) 0.0014(6) -0.0057(7)
N2 0.0231(8) 0.0211(8) 0.0190(8) 0.0015(6) 0.0001(6) -0.0072(7)
N3 0.0222(8) 0.0195(8) 0.0288(9) -0.0017(7) 0.0018(7) -0.0071(7)
C1 0.0236(10) 0.0265(10) 0.0236(9) -0.0010(8) 0.0025(8) -0.0083(8)
C2 0.0221(10) 0.0325(11) 0.0282(10) -0.0049(9) -0.0018(8) -0.0066(8)
C3 0.0279(11) 0.0318(11) 0.0228(10) -0.0018(8) -0.0070(8) -0.0035(9)
C4 0.0318(11) 0.0272(11) 0.0196(9) 0.0028(8) -0.0015(8) -0.0065(9)
C5 0.0233(9) 0.0208(9) 0.0191(9) 0.0000(7) 0.0015(7) -0.0041(8)
C6 0.0278(10) 0.0268(10) 0.0202(9) 0.0018(8) 0.0002(8) -0.0097(8)
C7 0.0231(9) 0.0181(9) 0.0216(9) -0.0022(7) 0.0038(7) -0.0044(8)
C8 0.0382(12) 0.0242(10) 0.0219(9) 0.0020(8) -0.0013(8) -0.0134(9)
C9 0.0381(12) 0.0228(10) 0.0238(10) 0.0016(8) 0.0032(9) -0.0123(9)
C10 0.0254(10) 0.0242(10) 0.0252(10) 0.0025(8) -0.0018(8) -0.0061(8)
C11 0.0251(10) 0.0235(10) 0.0231(9) 0.0034(8) 0.0015(8) -0.0083(8)
C12 0.0259(11) 0.0264(11) 0.0446(13) 0.0009(9) -0.0046(9) -0.0119(9)

loop_
_atom_type_symbol
_atom_type_description
_atom_type_scat_dispersion_real
_atom_type_scat_dispersion_imag
_atom_type_scat_source
C C 0.0033 0.0016 'International Tables Vol C Tables 4.2.6.8 and 6.1.1.4'
H H 0.0000 0.0000 'International Tables Vol C Tables 4.2.6.8 and 6.1.1.4'
Cl Cl 0.1484 0.1585 'International Tables Vol C Tables 4.2.6.8 and 6.1.1.4'
Fe Fe 0.3463 0.8444 'International Tables Vol C Tables 4.2.6.8 and 6.1.1.4'
N N 0.0061 0.0033 'International Tables Vol C Tables 4.2.6.8 and 6.1.1.4'
O O 0.0106 0.0060 'International Tables Vol C Tables 4.2.6.8 and 6.1.1.4'

loop_
_exptl_crystal_face_index_h
_exptl_crystal_face_index_k
_exptl_crystal_face_index_l
_exptl_crystal_face_perp_dist
0 -1 -1 0.0232
0 1 1 0.0232
0 1 -1 0.1008
0 -1 1 0.1008
5 2 1 0.1540
-5 0 -4 0.1380
-3 2 -5 0.1194
-5 -3 0 0.1986

loop_
_geom_angle_atom_site_label_1
_geom_angle_atom_site_label_2
_geom_angle_atom_site_label_3
_geom_angle
_geom_angle_site_symmetry_1
_geom_angle_site_symmetry_3
_geom_angle_publ_flag
Cl1 Fe1 Cl2 90.355(18) . 2_666 ?
Cl1 Fe1 Cl2 126.18(2) . . ?
Cl2 Fe1 Cl2 82.571(18) . 2_666 ?
N1 Fe1 Cl1 117.54(5) . . ?
N1 Fe1 Cl2 91.87(4) . 2_666 ?
N1 Fe1 Cl2 115.98(5) . . ?
N1 Fe1 N2 78.19(6) . . ?
N2 Fe1 Cl1 95.40(5) . . ?
N2 Fe1 Cl2 100.48(4) . . ?
N2 Fe1 Cl2 169.97(4) . 2_666 ?
Fe1 Cl2 Fe1 97.430(17) . 2_666 ?
C1 N1 Fe1 128.06(13) . . ?
C1 N1 C5 118.04(16) . . ?
C5 N1 Fe1 113.58(12) . . ?
C6 N2 Fe1 112.83(12) . . ?
C6 N2 C7 120.04(16) . . ?
C7 N2 Fe1 125.76(12) . . ?
C9 N3 C10 119.37(17) . . ?
C9 N3 C12 119.98(17) . . ?
C10 N3 C12 120.64(17) . . ?
N1 C1 H1 118.6 . . ?
N1 C1 C2 122.73(18) . . ?
C2 C1 H1 118.6 . . ?
C1 C2 H2 120.5 . . ?
C1 C2 C3 118.98(19) . . ?
C3 C2 H2 120.5 . . ?
C2 C3 H3 120.6 . . ?
C4 C3 C2 118.84(18) . . ?
C4 C3 H3 120.6 . . ?
C3 C4 H4 120.4 . . ?
C3 C4 C5 119.26(18) . . ?
C5 C4 H4 120.4 . . ?
N1 C5 C4 122.14(18) . . ?
N1 C5 C6 117.87(16) . . ?
C4 C5 C6 119.99(17) . . ?
O1 C6 N2 128.82(18) . . ?
O1 C6 C5 117.33(17) . . ?
N2 C6 C5 113.85(16) . . ?
N2 C7 C8 125.83(17) . . ?
N2 C7 C11 118.89(17) . . ?
C11 C7 C8 115.27(17) . . ?
C7 C8 H8 119.6 . . ?
C9 C8 C7 120.81(19) . . ?
C9 C8 H8 119.6 . . ?
N3 C9 C8 121.95(18) . . ?
N3 C9 H9 119.0 . . ?
C8 C9 H9 119.0 . . ?
N3 C10 H10 119.4 . . ?
N3 C10 C11 121.10(18) . . ?
C11 C10 H10 119.4 . . ?
C7 C11 H11 119.3 . . ?
C10 C11 C7 121.45(18) . . ?
C10 C11 H11 119.3 . . ?
N3 C12 H12A 109.5 . . ?
N3 C12 H12B 109.5 . . ?
N3 C12 H12C 109.5 . . ?
H12A C12 H12B 109.5 . . ?
H12A C12 H12C 109.5 . . ?
H12B C12 H12C 109.5 . . ?

loop_
_geom_bond_atom_site_label_1
_geom_bond_atom_site_label_2
_geom_bond_distance
_geom_bond_site_symmetry_2
_geom_bond_publ_flag
Fe1 Cl1 2.2961(6) . ?
Fe1 Cl2 2.6662(5) 2_666 ?
Fe1 Cl2 2.3464(5) . ?
Fe1 N1 2.1142(16) . ?
Fe1 N2 2.1639(15) . ?
O1 C6 1.229(2) . ?
N1 C1 1.341(2) . ?
N1 C5 1.350(2) . ?
N2 C6 1.361(2) . ?
N2 C7 1.378(2) . ?
N3 C9 1.346(3) . ?
N3 C10 1.354(2) . ?
N3 C12 1.476(2) . ?
C1 H1 0.9300 . ?
C1 C2 1.382(3) . ?
C2 H2 0.9300 . ?
C2 C3 1.382(3) . ?
C3 H3 0.9300 . ?
C3 C4 1.379(3) . ?
C4 H4 0.9300 . ?
C4 C5 1.385(3) . ?
C5 C6 1.511(3) . ?
C7 C8 1.418(3) . ?
C7 C11 1.411(3) . ?
C8 H8 0.9300 . ?
C8 C9 1.362(3) . ?
C9 H9 0.9300 . ?
C10 H10 0.9300 . ?
C10 C11 1.365(3) . ?
C11 H11 0.9300 . ?
C12 H12A 0.9600 . ?
C12 H12B 0.9600 . ?
C12 H12C 0.9600 . ?
